data_4308712
loop_
_publ_author_name
'Hiroshi Fukuoka'
'Shoji Yamanaka'
'Eiichi Matsuoka'
'Toshiro Takabatake'

_publ_contact_author_email hfukuoka@hiroshima-u.ac.jp
_publ_contact_author_fax +81-82-424-5494
_publ_contact_author_name 'Hiroshi Fukuoka'
_publ_contact_author_phone +81-82-424-7742
_publ_section_title
;
High-Pressure Synthesis and Transport Properties of a New Binary Germanide,
SrGe6-\d (\d ~ 0.5), with a Cagelike Structure
;
_journal_name_full 'Inorganic Chemistry'
_journal_page_first 1460
_journal_page_last 1465
_journal_paper_doi 10.1021/ic0485615
_journal_volume 44
_journal_year 2005
_chemical_formula_moiety 'Ge5.60 Sr '
_chemical_formula_sum 'Ge5.6 Sr'
_chemical_formula_weight 491.50
_space_group_IT_number 63
_symmetry_cell_setting orthorhombic
_symmetry_Int_Tables_number 63
_symmetry_space_group_name_Hall '-C 2c 2'
_symmetry_space_group_name_H-M 'C m c m'
_audit_creation_date 2004-10-12
_audit_creation_method 'by CrystalStructure v3.10'
_cell_angle_alpha 90
_cell_angle_beta 90
_cell_angle_gamma 90
_cell_formula_units_Z 4
_cell_length_a 4.0981(6)
_cell_length_b 11.159(1)
_cell_length_c 12.6825(8)
_cell_measurement_reflns_used 7258
_cell_measurement_temperature 296.1
_cell_measurement_theta_max 27.4
_cell_measurement_theta_min 3.2
_cell_volume 579.98(11)
_computing_cell_refinement PROCESS-AUTO
_computing_data_collection PROCESS-AUTO
_computing_data_reduction CrystalStructure
_computing_publication_material 'CrystalStructure Ver. 3.10'
_computing_structure_refinement CRYSTALS
_computing_structure_solution SIR92
_diffrn_detector_area_resol_mean 10.00
_diffrn_measured_fraction_theta_full 0.9928
_diffrn_measured_fraction_theta_max 0.9928
_diffrn_measurement_device_type 'Rigaku RAXIS-RAPID'
_diffrn_measurement_method \w
_diffrn_radiation_type 'Mo K\a'
_diffrn_radiation_wavelength 0.7107
_diffrn_reflns_av_R_equivalents 0.039
_diffrn_reflns_limit_h_max 5
_diffrn_reflns_limit_h_min -5
_diffrn_reflns_limit_k_max 14
_diffrn_reflns_limit_k_min -14
_diffrn_reflns_limit_l_max 16
_diffrn_reflns_limit_l_min -15
_diffrn_reflns_number 7127
_diffrn_reflns_theta_full 27.44
_diffrn_reflns_theta_max 27.44
_exptl_absorpt_coefficient_mu 37.071
_exptl_absorpt_correction_T_max 1.000
_exptl_absorpt_correction_T_min 0.425
_exptl_absorpt_correction_type multi-scan
_exptl_absorpt_process_details
;
    Higashi, T. (1995). Program for Absorption Correction.
    Rigaku Corporation, Tokyo, Japan.
;
_exptl_crystal_colour black
_exptl_crystal_density_diffrn 5.631
_exptl_crystal_density_method 'not measured'
_exptl_crystal_description platelet
_exptl_crystal_F_000 863.68
_exptl_crystal_size_max 0.12
_exptl_crystal_size_mid 0.08
_exptl_crystal_size_min 0.04
_refine_diff_density_max 1.29
_refine_diff_density_min -1.10
_refine_ls_extinction_coef 1.93(8)
_refine_ls_extinction_method 'Larson (1970) Crystallographic Computing eq. 22'
_refine_ls_goodness_of_fit_ref 1.616
_refine_ls_number_parameters 27
_refine_ls_number_reflns 288
_refine_ls_R_factor_gt 0.0190
_refine_ls_shift/su_max 0.0000
_refine_ls_structure_factor_coef F
_refine_ls_weighting_details 'w = 1/\s^2^(Fo)'
_refine_ls_weighting_scheme sigma
_refine_ls_wR_factor_ref 0.0100
_reflns_number_gt 288
_reflns_number_total 396
_reflns_threshold_expression F^2^>2.0\s(F^2^)
_cod_data_source_file ic0485615si20041014_094255.cif
_cod_data_source_block '_SrGe56______________'
_cod_original_cell_volume 580.0(1)
_cod_original_formula_sum 'Ge5.60 Sr '
_cod_database_code 4308712

loop_
_symmetry_equiv_pos_as_xyz
x,y,z
-x,-y,-z
x+1/2,y+1/2,z
-x+1/2,-y+1/2,-z
-x,y,z
x,-y,-z
-x+1/2,y+1/2,z
x+1/2,-y+1/2,-z
x,-y,z+1/2
-x,y,-z+1/2
x+1/2,-y+1/2,z+1/2
-x+1/2,y+1/2,-z+1/2
-x,-y,z+1/2
x,y,-z+1/2
-x+1/2,-y+1/2,z+1/2
x+1/2,y+1/2,-z+1/2

loop_
_atom_site_label
_atom_site_type_symbol
_atom_site_fract_x
_atom_site_fract_y
_atom_site_fract_z
_atom_site_U_iso_or_equiv
_atom_site_adp_type
_atom_site_occupancy
_atom_site_symmetry_multiplicity
_atom_site_calc_flag
_atom_site_refinement_flags
_atom_site_disorder_assembly
_atom_site_disorder_group
Sr Sr 1.0000 0.29364(9) 0.2500 0.0170(3) Uani 1.00 1 d . . .
Ge1 Ge 0.5000 0.07654(7) 0.15081(5) 0.0119(2) Uani 1.00 1 d . . .
Ge2 Ge 0.5000 0.46412(6) 0.09340(5) 0.0128(2) Uani 1.00 1 d . . .
Ge3a Ge 0.5000 0.2517(3) 0.0351(3) 0.002(1) Uiso 0.29 1 d P . .
Ge3b Ge 0.356(1) 0.2502(3) 0.0242(2) 0.017(1) Uiso 0.25 1 d P . .

loop_
_atom_site_aniso_label
_atom_site_aniso_U_11
_atom_site_aniso_U_22
_atom_site_aniso_U_33
_atom_site_aniso_U_12
_atom_site_aniso_U_13
_atom_site_aniso_U_23
Sr 0.0096(8) 0.0117(6) 0.0296(5) 0.0000 0.0000 0.0000
Ge1 0.0103(6) 0.0143(5) 0.0109(3) 0.0000 0.0000 -0.0023(4)
Ge2 0.0109(6) 0.0162(5) 0.0114(3) 0.0000 0.0000 -0.0026(4)

loop_
_atom_type_symbol
_atom_type_description
_atom_type_scat_dispersion_real
_atom_type_scat_dispersion_imag
_atom_type_scat_source
Sr Sr -1.531 3.250
;
International Tables for Crystallography
(1992, Vol. C, Tables 4.2.6.8 and 6.1.1.4)
;
Ge Ge 0.155 1.800
;
International Tables for Crystallography
(1992, Vol. C, Tables 4.2.6.8 and 6.1.1.4)
;

loop_
_geom_angle_atom_site_label_1
_geom_angle_site_symmetry_1
_geom_angle_atom_site_label_2
_geom_angle_site_symmetry_2
_geom_angle_atom_site_label_3
_geom_angle_site_symmetry_3
_geom_angle
_geom_angle_publ_flag
Ge1 . Sr . Ge2 . 79.723(16) yes
Ge1 . Sr . Ge3a . 41.76(6) yes
Ge2 . Sr . Ge3a . 42.37(6) yes
Sr . Ge1 . Ge3a . 69.74(7) yes
Sr . Ge1 . Ge3b . 80.45(11) yes
Ge3a . Ge1 . Ge3b . 13.50(13) yes
Sr . Ge2 . Ge3a . 69.07(7) yes
Sr . Ge2 . Ge3b . 79.8(1) yes
Ge3a . Ge2 . Ge3b . 13.40(12) yes
Sr . Ge3a . Ge1 . 68.50(8) yes
Sr . Ge3a . Ge2 . 68.56(8) yes
Ge1 . Ge3a . Ge2 . 125.79(15) yes
Sr . Ge3a . Ge3b . 139.7(6) yes
Ge1 . Ge3a . Ge3b . 96.6(6) yes
Ge2 . Ge3a . Ge3b . 95.3(6) yes
Ge1 . Ge3b . Ge2 . 115.15(14) yes
Ge1 . Ge3b . Ge3a . 69.9(5) yes
Ge2 . Ge3b . Ge3a . 71.3(5) yes

loop_
_geom_bond_atom_site_label_1
_geom_bond_site_symmetry_1
_geom_bond_atom_site_label_2
_geom_bond_site_symmetry_2
_geom_bond_distance
_geom_bond_publ_flag
Sr . Ge1 . 3.413(1) yes
Sr . Ge2 . 3.4296(9) yes
Sr . Ge3a . 3.442(3) yes
Ge1 . Ge3a . 2.444(4) yes
Ge1 . Ge3b . 2.585(3) yes
Ge2 . Ge3a . 2.483(4) yes
Ge2 . Ge3b . 2.611(3) yes
Ge3a . Ge3b . 0.608(6) yes
Ge2 . Ge3b . 2.611(3) yes
Ge1 . Ge3b . 2.585(3) yes
Sr . Ge2 . 3.4296(9) yes
Ge2 . Ge3a . 2.483(4) yes
Ge1 . Ge3a . 2.444(4) yes
Sr . Ge3a . 3.442(3) yes
Ge2 . Ge3a . 2.483(4) yes
Ge3a . Ge3b . 0.608(6) yes
Ge2 . Ge3b . 2.611(3) yes

loop_
_geom_contact_atom_site_label_1
_geom_contact_site_symmetry_1
_geom_contact_atom_site_label_2
_geom_contact_site_symmetry_2
_geom_contact_distance
_geom_contact_publ_flag
Sr . Ge1 . 3.413(1) yes
Sr . Ge1 1_655 3.413(1) yes
Sr . Ge1 3_555 3.3982(13) yes
Sr . Ge1 10_655 3.413(1) yes
Sr . Ge1 10_755 3.413(1) yes
Sr . Ge1 12_655 3.3982(13) yes
Sr . Ge2 . 3.4296(9) yes
Sr . Ge2 1_655 3.4296(9) yes
Sr . Ge2 10_655 3.4296(9) yes
Sr . Ge2 10_755 3.4296(9) yes
Sr . Ge3a . 3.442(3) yes
Sr . Ge3a 1_655 3.442(3) yes
Sr . Ge3a 4_655 3.651(4) yes
Sr . Ge3a 11_555 3.651(4) yes
Sr . Ge3a 10_655 3.442(3) yes
Sr . Ge3a 10_755 3.442(3) yes
Sr . Ge3b 1_655 3.249(3) yes
Sr . Ge3b 4_655 3.562(2) yes
Sr . Ge3b 5_655 3.249(3) yes
Sr . Ge3b 8_555 3.562(2) yes
Sr . Ge3b 11_555 3.562(2) yes
Sr . Ge3b 10_655 3.249(3) yes
Sr . Ge3b 15_655 3.562(2) yes
Sr . Ge3b 14_655 3.249(3) yes
Ge1 . Ge2 3_445 2.5105(6) yes
Ge1 . Ge2 3_545 2.5105(6) yes
Ge1 . Ge2 4_555 3.7412(8) yes
Ge1 . Ge2 4_655 3.7412(8) yes
Ge1 . Ge3a . 2.444(4) yes
Ge1 . Ge3a 4_555 3.665(3) yes
Ge1 . Ge3a 4_655 3.665(3) yes
Ge1 . Ge3b . 2.585(3) yes
Ge1 . Ge3b 4_555 3.285(4) yes
Ge1 . Ge3b 5_655 2.585(3) yes
Ge1 . Ge3b 8_555 3.285(4) yes
Ge2 . Ge3a . 2.483(4) yes
Ge2 . Ge3a 2_665 3.566(4) yes
Ge2 . Ge3a 4_555 3.557(3) yes
Ge2 . Ge3a 4_655 3.557(3) yes
Ge2 . Ge3b . 2.611(3) yes
Ge2 . Ge3b 3_555 3.617(4) yes
Ge2 . Ge3b 2_665 3.569(3) yes
Ge2 . Ge3b 4_555 3.173(4) yes
Ge2 . Ge3b 5_655 2.611(3) yes
Ge2 . Ge3b 7_555 3.617(4) yes
Ge2 . Ge3b 6_565 3.569(3) yes
Ge2 . Ge3b 8_555 3.173(4) yes
Ge3a . Ge3b . 0.608(6) yes
Ge3a . Ge3b 1_655 3.509(6) yes
Ge3a . Ge3b 4_555 1.641(6) yes
Ge3a . Ge3b 4_655 2.746(5) yes
Ge3a . Ge3b 5_555 3.509(6) yes
Ge3a . Ge3b 5_655 0.608(6) yes
Ge3a . Ge3b 8_455 2.746(5) yes
Ge3a . Ge3b 8_555 1.641(6) yes

loop_
_geom_torsion_atom_site_label_1
_geom_torsion_site_symmetry_1
_geom_torsion_atom_site_label_2
_geom_torsion_site_symmetry_2
_geom_torsion_atom_site_label_3
_geom_torsion_site_symmetry_3
_geom_torsion_atom_site_label_4
_geom_torsion_site_symmetry_4
_geom_torsion
_geom_torsion_publ_flag
Ge2 . Sr . Ge1 . Ge3a . 22.46(6) yes
Ge2 . Sr . Ge1 . Ge3b . 13.94(9) yes
Ge3a . Sr . Ge1 . Ge3a . 0.00(8) yes
Ge3a . Sr . Ge1 . Ge3b . -8.5(1) yes
Ge1 . Sr . Ge2 . Ge3a . -22.18(6) yes
Ge1 . Sr . Ge2 . Ge3b . -13.82(9) yes
Ge3a . Sr . Ge2 . Ge3a . 0.00(8) yes
Ge3a . Sr . Ge2 . Ge3b . 8.4(1) yes
Ge1 . Sr . Ge3a . Ge1 . 0.00(2) yes
Ge1 . Sr . Ge3a . Ge2 . 146.10(9) yes
Ge1 . Sr . Ge3a . Ge3b . 74.1(7) yes
Ge2 . Sr . Ge3a . Ge1 . -146.10(9) yes
Ge2 . Sr . Ge3a . Ge2 . 0.00(2) yes
Ge2 . Sr . Ge3a . Ge3b . -72.0(7) yes
Sr . Ge1 . Ge3a . Sr . 0.000(8) yes
Sr . Ge1 . Ge3a . Ge2 . -39.79(9) yes
Sr . Ge1 . Ge3a . Ge3b . -141.3(4) yes
Ge3b . Ge1 . Ge3a . Sr . 141.3(4) yes
Ge3b . Ge1 . Ge3a . Ge2 . 101.5(5) yes
Ge3b . Ge1 . Ge3a . Ge3b . 0.0(5) yes
Sr . Ge1 . Ge3b . Ge2 . -20.1(1) yes
Sr . Ge1 . Ge3b . Ge3a . 36.5(4) yes
Ge3a . Ge1 . Ge3b . Ge2 . -56.6(4) yes
Ge3a . Ge1 . Ge3b . Ge3a . 0.0(3) yes
Sr . Ge2 . Ge3a . Sr . 0.000(8) yes
Sr . Ge2 . Ge3a . Ge1 . 39.77(9) yes
Sr . Ge2 . Ge3a . Ge3b . 141.9(4) yes
Ge3b . Ge2 . Ge3a . Sr . -141.9(4) yes
Ge3b . Ge2 . Ge3a . Ge1 . -102.1(5) yes
Ge3b . Ge2 . Ge3a . Ge3b . 0.0(5) yes
Sr . Ge2 . Ge3b . Ge1 . 20.1(1) yes
Sr . Ge2 . Ge3b . Ge3a . -35.9(4) yes
Ge3a . Ge2 . Ge3b . Ge1 . 55.9(4) yes
Ge3a . Ge2 . Ge3b . Ge3a . 0.0(3) yes
Sr . Ge3a . Ge3b . Ge1 . -64.3(4) yes
Sr . Ge3a . Ge3b . Ge2 . 62.8(4) yes
Ge1 . Ge3a . Ge3b . Ge1 . 0.00(2) yes
Ge1 . Ge3a . Ge3b . Ge2 . 127.03(8) yes
Ge2 . Ge3a . Ge3b . Ge1 . -127.03(7) yes
Ge2 . Ge3a . Ge3b . Ge2 . 0.00(1) yes
